data_2201802
loop_
_publ_author_name
'Tombul, Mustafa'
'Errington, R. John'
'Coxall, Robert A.'
'Clegg, William'

_publ_section_title
;
 Tetrakis(\m~3~-phenoxo-acetonitrilelithium), a tetrameric lithium
 aryloxide with a cubane core
;
_journal_issue 3
_journal_name_full 'Acta Crystallographica Section E'
_journal_page_first m137
_journal_page_last m139
_journal_paper_doi 10.1107/S1600536803004318
_journal_volume 59
_journal_year 2003
_chemical_formula_iupac '[Li4 (C6 H5 O)4 (C2 H3 N)4]'
_chemical_formula_moiety 'C32 H32 Li4 N4 O4'
_chemical_formula_sum 'C32 H32 Li4 N4 O4'
_chemical_formula_weight 564.38
_chemical_name_systematic
;
Tetrakis(\m~3~-phenoxo-acetonitrilelithium)
;
_space_group_IT_number 88
_symmetry_cell_setting tetragonal
_symmetry_space_group_name_Hall '-I 4ad'
_symmetry_space_group_name_H-M 'I 41/a :2'
_atom_sites_solution_hydrogens geom
_atom_sites_solution_primary direct
_atom_sites_solution_secondary difmap
_audit_creation_method SHELXL-97
_cell_angle_alpha 90.00
_cell_angle_beta 90.00
_cell_angle_gamma 90.00
_cell_formula_units_Z 4
_cell_length_a 14.1961(19)
_cell_length_b 14.1961(19)
_cell_length_c 15.869(2)
_cell_measurement_reflns_used 6123
_cell_measurement_temperature 160(2)
_cell_measurement_theta_max 28.6
_cell_measurement_theta_min 1.9
_cell_volume 3198.1(7)
_computing_cell_refinement 'local programs'
_computing_data_collection 'SMART (Bruker, 2001)'
_computing_data_reduction 'SAINT (Bruker, 2001)'
_computing_molecular_graphics SHELXTL
_computing_publication_material 'SHELXTL and local programs'
_computing_structure_refinement SHELXTL
_computing_structure_solution 'SHELXTL (Sheldrick, 2001)'
_diffrn_ambient_temperature 160(2)
_diffrn_detector_area_resol_mean 8.192
_diffrn_measured_fraction_theta_full 0.999
_diffrn_measured_fraction_theta_max 0.937
_diffrn_measurement_device_type 'Bruker SMART 1K CCD'
_diffrn_measurement_method 'narrow-frame \w'
_diffrn_radiation_monochromator graphite
_diffrn_radiation_source 'sealed tube'
_diffrn_radiation_type MoK\a
_diffrn_radiation_wavelength 0.71073
_diffrn_reflns_av_R_equivalents 0.0399
_diffrn_reflns_av_sigmaI/netI 0.0209
_diffrn_reflns_limit_h_max 15
_diffrn_reflns_limit_h_min -18
_diffrn_reflns_limit_k_max 18
_diffrn_reflns_limit_k_min -11
_diffrn_reflns_limit_l_max 21
_diffrn_reflns_limit_l_min -21
_diffrn_reflns_number 9983
_diffrn_reflns_theta_full 26.00
_diffrn_reflns_theta_max 28.6
_diffrn_reflns_theta_min 1.9
_diffrn_standards_number 0
_exptl_absorpt_coefficient_mu 0.076
_exptl_absorpt_correction_type none
_exptl_crystal_colour colourless
_exptl_crystal_density_diffrn 1.172
_exptl_crystal_density_method 'not measured'
_exptl_crystal_description block
_exptl_crystal_F_000 1184
_exptl_crystal_size_max 0.40
_exptl_crystal_size_mid 0.32
_exptl_crystal_size_min 0.28
_refine_diff_density_max 0.193
_refine_diff_density_min -0.171
_refine_ls_extinction_coef 0.0022(5)
_refine_ls_extinction_expression Fc^*^=kFc[1+0.001xFc^2^\l^3^/sin(2\q)]^-1/4^
_refine_ls_extinction_method SHELXTL
_refine_ls_goodness_of_fit_ref 1.113
_refine_ls_hydrogen_treatment constr
_refine_ls_matrix_type full
_refine_ls_number_parameters 102
_refine_ls_number_reflns 1918
_refine_ls_number_restraints 0
_refine_ls_restrained_S_all 1.113
_refine_ls_R_factor_all 0.0513
_refine_ls_R_factor_gt 0.0416
_refine_ls_shift/su_max <0.001
_refine_ls_shift/su_mean 0.000
_refine_ls_structure_factor_coef Fsqd
_refine_ls_weighting_details 'w = 1/[\s^2^(Fo^2^)+(0.0353P)^2^+1.6883P] where P = (Fo^2^+2Fc^2^)/3'
_refine_ls_weighting_scheme calc
_refine_ls_wR_factor_gt 0.0958
_refine_ls_wR_factor_ref 0.1017
_reflns_number_gt 1645
_reflns_number_total 1918
_reflns_threshold_expression I>2\s(I)
_cod_data_source_file bt6241.cif
_cod_data_source_block I
_cod_original_cell_volume 3198.0(7)
_cod_original_sg_symbol_H-M 'I 41/a'
_cod_database_code 2201802
_cod_database_fobs_code 2201802

loop_
_symmetry_equiv_pos_as_xyz
'x, y, z'
'-x+1/2, -y, z+1/2'
'-y+3/4, x+1/4, z+1/4'
'y+3/4, -x+3/4, z+3/4'
'x+1/2, y+1/2, z+1/2'
'-x+1, -y+1/2, z+1'
'-y+5/4, x+3/4, z+3/4'
'y+5/4, -x+5/4, z+5/4'
'-x, -y, -z'
'x-1/2, y, -z-1/2'
'y-3/4, -x-1/4, -z-1/4'
'-y-3/4, x-3/4, -z-3/4'
'-x+1/2, -y+1/2, -z+1/2'
'x, y+1/2, -z'
'y-1/4, -x+1/4, -z+1/4'
'-y-1/4, x-1/4, -z-1/4'

loop_
_atom_site_label
_atom_site_fract_x
_atom_site_fract_y
_atom_site_fract_z
_atom_site_U_iso_or_equiv
_atom_site_adp_type
_atom_site_calc_flag
_atom_site_refinement_flags
_atom_site_occupancy
_atom_site_disorder_assembly
_atom_site_disorder_group
_atom_site_type_symbol
Li 0.58904(15) 0.22224(15) 0.31667(12) 0.0356(4) Uani d . 1 . . Li
O 0.59693(6) 0.21365(6) 0.43747(5) 0.0345(2) Uani d . 1 . . O
C1 0.66535(8) 0.20709(8) 0.49433(7) 0.0282(2) Uani d . 1 . . C
C2 0.64533(9) 0.19977(9) 0.58077(7) 0.0339(3) Uani d . 1 . . C
H2 0.5817 0.1957 0.5988 0.041 Uiso calc R 1 . . H
C3 0.71677(10) 0.19832(9) 0.64006(8) 0.0398(3) Uani d . 1 . . C
H3 0.7014 0.1940 0.6982 0.048 Uiso calc R 1 . . H
C4 0.81030(9) 0.20311(9) 0.61590(8) 0.0414(3) Uani d . 1 . . C
H4 0.8591 0.2031 0.6568 0.050 Uiso calc R 1 . . H
C5 0.83114(9) 0.20785(9) 0.53098(8) 0.0404(3) Uani d . 1 . . C
H5 0.8951 0.2102 0.5134 0.049 Uiso calc R 1 . . H
C6 0.76035(9) 0.20918(9) 0.47109(7) 0.0347(3) Uani d . 1 . . C
H6 0.7766 0.2116 0.4130 0.042 Uiso calc R 1 . . H
N 0.67418(8) 0.16167(8) 0.23046(7) 0.0438(3) Uani d . 1 . . N
C7 0.69479(9) 0.11351(9) 0.17676(8) 0.0394(3) Uani d . 1 . . C
C8 0.71946(14) 0.05151(12) 0.10776(11) 0.0649(5) Uani d . 1 . . C
H8A 0.7839 0.0283 0.1157 0.097 Uiso calc R 1 . . H
H8B 0.7155 0.0862 0.0545 0.097 Uiso calc R 1 . . H
H8C 0.6758 -0.0019 0.1064 0.097 Uiso calc R 1 . . H

loop_
_atom_site_aniso_label
_atom_site_aniso_U_11
_atom_site_aniso_U_22
_atom_site_aniso_U_33
_atom_site_aniso_U_12
_atom_site_aniso_U_13
_atom_site_aniso_U_23
Li 0.0438(11) 0.0387(11) 0.0244(9) 0.0017(9) 0.0017(8) -0.0002(8)
O 0.0351(5) 0.0453(5) 0.0232(4) 0.0011(4) -0.0037(3) 0.0035(3)
C1 0.0334(6) 0.0265(5) 0.0247(5) -0.0002(4) -0.0024(4) 0.0014(4)
C2 0.0339(6) 0.0412(7) 0.0266(6) -0.0006(5) 0.0002(5) 0.0026(5)
C3 0.0472(7) 0.0457(7) 0.0265(6) 0.0004(6) -0.0065(5) 0.0003(5)
C4 0.0414(7) 0.0419(7) 0.0410(7) 0.0010(5) -0.0142(6) -0.0036(6)
C5 0.0312(6) 0.0409(7) 0.0492(7) -0.0007(5) -0.0013(5) -0.0029(6)
C6 0.0371(6) 0.0362(6) 0.0309(6) -0.0006(5) 0.0034(5) 0.0014(5)
N 0.0441(6) 0.0479(7) 0.0392(6) -0.0001(5) 0.0093(5) 0.0030(5)
C7 0.0374(7) 0.0391(7) 0.0419(7) 0.0005(5) 0.0116(5) 0.0070(6)
C8 0.0854(12) 0.0499(9) 0.0595(10) 0.0101(8) 0.0285(9) -0.0053(7)

loop_
_atom_type_symbol
_atom_type_description
_atom_type_scat_dispersion_real
_atom_type_scat_dispersion_imag
_atom_type_scat_source
C C 0.0033 0.0016 'International Tables Vol C Tables 4.2.6.8 and 6.1.1.4'
H H 0.0000 0.0000 'International Tables Vol C Tables 4.2.6.8 and 6.1.1.4'
Li Li -0.0003 0.0001 'International Tables Vol C Tables 4.2.6.8 and 6.1.1.4'
N N 0.0061 0.0033 'International Tables Vol C Tables 4.2.6.8 and 6.1.1.4'
O O 0.0106 0.0060 'International Tables Vol C Tables 4.2.6.8 and 6.1.1.4'

loop_
_geom_angle_atom_site_label_1
_geom_angle_atom_site_label_2
_geom_angle_atom_site_label_3
_geom_angle_site_symmetry_1
_geom_angle_site_symmetry_3
_geom_angle
_geom_angle_publ_flag
O Li O . 16_656 96.60(9) yes
O Li O 16_656 11_666 95.91(10) yes
O Li O . 11_666 93.01(9) yes
O Li N . . 127.85(12) yes
O Li N 16_656 . 127.02(11) yes
O Li N 11_666 . 107.25(10) yes
Li O Li . 11_666 86.39(9) yes
Li O Li 11_666 16_656 83.97(10) yes
Li O Li . 16_656 83.35(9) yes
Li O C1 . . 136.34(10) yes
Li O C1 11_666 . 131.97(9) yes
Li O C1 16_656 . 115.85(9) yes
O C1 C2 . . 121.36(10) ?
O C1 C6 . . 121.61(10) ?
C2 C1 C6 . . 117.01(10) ?
C1 C2 H2 . . 119.4 ?
C1 C2 C3 . . 121.13(12) ?
H2 C2 C3 . . 119.4 ?
C2 C3 H3 . . 119.5 ?
C2 C3 C4 . . 120.95(12) ?
H3 C3 C4 . . 119.5 ?
C3 C4 H4 . . 120.7 ?
C3 C4 C5 . . 118.57(11) ?
H4 C4 C5 . . 120.7 ?
C4 C5 H5 . . 119.5 ?
C4 C5 C6 . . 121.02(12) ?
H5 C5 C6 . . 119.5 ?
C1 C6 C5 . . 121.27(11) ?
C1 C6 H6 . . 119.4 ?
C5 C6 H6 . . 119.4 ?
Li N C7 . . 157.42(13) yes
N C7 C8 . . 179.01(16) yes
C7 C8 H8A . . 109.5 ?
C7 C8 H8B . . 109.5 ?
C7 C8 H8C . . 109.5 ?
H8A C8 H8B . . 109.5 ?
H8A C8 H8C . . 109.5 ?
H8B C8 H8C . . 109.5 ?

loop_
_geom_bond_atom_site_label_1
_geom_bond_atom_site_label_2
_geom_bond_site_symmetry_2
_geom_bond_distance
_geom_bond_publ_flag
Li O . 1.924(2) yes
Li O 16_656 1.923(2) yes
Li O 11_666 2.034(2) yes
Li N . 2.018(2) yes
O Li 11_666 1.923(2) ?
O Li 16_656 2.034(2) ?
O C1 . 1.3290(13) yes
C1 C2 . 1.4047(16) ?
C1 C6 . 1.3985(17) ?
C2 H2 . 0.950 ?
C2 C3 . 1.3834(17) ?
C3 H3 . 0.950 ?
C3 C4 . 1.3836(19) ?
C4 H4 . 0.950 ?
C4 C5 . 1.3814(19) ?
C5 H5 . 0.950 ?
C5 C6 . 1.3833(17) ?
C6 H6 . 0.950 ?
N C7 . 1.1310(17) yes
C7 C8 . 1.448(2) yes
C8 H8A . 0.980 ?
C8 H8B . 0.980 ?
C8 H8C . 0.980 ?
